data_7705148
loop_
_publ_author_name
'Hrub\'y, J'
'Dvo\<r\'ak, D'
'Squillantini, L.'
'Mannini, M.'
'van Slageren, J.'
'Herchel, R.'
'Nemec, I.'
'Neugebauer, P.'

_publ_section_title
;
 Co(II)-Based single-ion magnets with
 1,1'-ferrocenediyl-bis(diphenylphosphine) metalloligands.
;
_journal_issue 33
_journal_name_full 'Dalton transactions (Cambridge, England : 2003)'
_journal_page_first 11697
_journal_page_last 11707
_journal_paper_doi 10.1039/d0dt01512a
_journal_volume 49
_journal_year 2020
_chemical_formula_sum 'C34 H28 Co Fe I2 P2'
_chemical_formula_weight 867.08
_space_group_crystal_system monoclinic
_space_group_IT_number 4
_space_group_name_Hall 'P 2yb'
_space_group_name_H-M_alt 'P 1 21 1'
_atom_sites_solution_hydrogens geom
_audit_creation_method SHELXL-2014/7
_audit_update_record
;
2020-04-24 deposited with the CCDC.	2020-07-20 downloaded from the CCDC.
;
_cell_angle_alpha 90
_cell_angle_beta 94.857(2)
_cell_angle_gamma 90
_cell_formula_units_Z 2
_cell_length_a 8.9206(5)
_cell_length_b 18.0297(11)
_cell_length_c 9.9691(7)
_cell_measurement_reflns_used 9966
_cell_measurement_temperature 150.(2)
_cell_measurement_theta_max 31.3854
_cell_measurement_theta_min 2.3409
_cell_volume 1597.63(17)
_computing_cell_refinement 'SAINT V8.37A (Bruker AXS Inc., 2015)'
_computing_data_collection 'SAINT V8.37A (Bruker AXS Inc., 2015)'
_computing_data_reduction 'SAINT V8.37A (Bruker AXS Inc., 2015)'
_computing_molecular_graphics 'MERCURY (Macrae et al., 2006)'
_computing_publication_material ' enCIFer (Allen et al., 2004)'
_computing_structure_refinement 'SHELXL-2014/7 (Sheldrick, 2014)'
_computing_structure_solution 'XT, VERSION 2014/5'
_diffrn_ambient_temperature 150(2)
_diffrn_measured_fraction_theta_full 1.000
_diffrn_measured_fraction_theta_max 0.993
_diffrn_measurement_device_type 'Bruker D8'
_diffrn_radiation_type MoK\a
_diffrn_radiation_wavelength 0.71073
_diffrn_reflns_av_R_equivalents 0.0576
_diffrn_reflns_av_unetI/netI 0.0506
_diffrn_reflns_Laue_measured_fraction_full 1.000
_diffrn_reflns_Laue_measured_fraction_max 0.993
_diffrn_reflns_limit_h_max 13
_diffrn_reflns_limit_h_min -13
_diffrn_reflns_limit_k_max 26
_diffrn_reflns_limit_k_min -26
_diffrn_reflns_limit_l_max 14
_diffrn_reflns_limit_l_min -14
_diffrn_reflns_number 65681
_diffrn_reflns_point_group_measured_fraction_full 1.000
_diffrn_reflns_point_group_measured_fraction_max 0.992
_diffrn_reflns_theta_full 25.242
_diffrn_reflns_theta_max 31.741
_diffrn_reflns_theta_min 2.259
_exptl_absorpt_coefficient_mu 3.028
_exptl_absorpt_correction_T_max 0.79
_exptl_absorpt_correction_T_min 0.65
_exptl_absorpt_correction_type multi-scan
_exptl_absorpt_process_details
;
SADABS-2014/5 - Bruker AXS area detector scaling and absorption correction
;
_exptl_crystal_colour brown
_exptl_crystal_density_diffrn 1.802
_exptl_crystal_description plate
_exptl_crystal_F_000 842
_exptl_crystal_size_max 0.180
_exptl_crystal_size_mid 0.160
_exptl_crystal_size_min 0.080
_refine_diff_density_max 0.615
_refine_diff_density_min -1.089
_refine_diff_density_rms 0.227
_refine_ls_abs_structure_details
;
 Flack x determined using 3606 quotients [(I+)-(I-)]/[(I+)+(I-)]
 (Parsons, Flack and Wagner, Acta Cryst. B69 (2013) 249-259).
;
_refine_ls_abs_structure_Flack -0.010(7)
_refine_ls_extinction_method none
_refine_ls_goodness_of_fit_ref 1.040
_refine_ls_hydrogen_treatment constr
_refine_ls_matrix_type full
_refine_ls_number_parameters 361
_refine_ls_number_reflns 10770
_refine_ls_number_restraints 1
_refine_ls_restrained_S_all 1.040
_refine_ls_R_factor_all 0.0499
_refine_ls_R_factor_gt 0.0306
_refine_ls_shift/su_max 0.001
_refine_ls_shift/su_mean 0.000
_refine_ls_structure_factor_coef Fsqd
_refine_ls_weighting_details 'w=1/[\s^2^(Fo^2^)+(0.0295P)^2^] where P=(Fo^2^+2Fc^2^)/3'
_refine_ls_weighting_scheme calc
_refine_ls_wR_factor_gt 0.0517
_refine_ls_wR_factor_ref 0.0644
_reflns_Friedel_coverage 0.942
_reflns_Friedel_fraction_full 1.000
_reflns_Friedel_fraction_max 0.990
_reflns_number_gt 8825
_reflns_number_total 10770
_reflns_threshold_expression 'I > 2\s(I)'
_cod_data_source_file d0dt01512a2.cif
_cod_data_source_block 3
_cod_depositor_comments
;
The following automatic conversions were performed:

data item '_exptl_absorpt_correction_type' value 'Multi-Scan' was
changed to 'multi-scan' in accordance with the
/home/data/users/saulius/crontab/automatic-downloads/rss-feeds/RSC/lib/dictionaries/cif_core.dic
dictionary named 'cif_core.dic' version 2.4.2 last updated on
2011-04-26.

Automatic conversion script
Id: cif_fix_values 7556 2019-12-06 15:28:31Z antanas 

 Adding full bibliography for 7705146--7705148.cif.
;
_cod_original_sg_symbol_H-M 'P 21'
_cod_database_code 7705148
_shelx_shelxl_version_number 2014/7
_shelx_space_group_comment
;
The symmetry employed for this shelxl refinement is uniquely defined
by the following loop, which should always be used as a source of
symmetry information in preference to the above space-group names.
They are only intended as comments.
;
_shelx_estimated_absorpt_t_min 0.612
_shelx_estimated_absorpt_t_max 0.794

loop_
_space_group_symop_operation_xyz
'x, y, z'
'-x, y+1/2, -z'

loop_
_atom_site_label
_atom_site_type_symbol
_atom_site_fract_x
_atom_site_fract_y
_atom_site_fract_z
_atom_site_U_iso_or_equiv
_atom_site_adp_type
_atom_site_occupancy
_atom_site_site_symmetry_order
_atom_site_calc_flag
_atom_site_refinement_flags_posn
_atom_site_refinement_flags_adp
_atom_site_refinement_flags_occupancy
_atom_site_disorder_assembly
_atom_site_disorder_group
C1 C 0.4773(5) 0.6242(2) 0.2319(5) 0.0158(9) Uani 1 1 d . . . . .
C2 C 0.5811(5) 0.6745(2) 0.2917(5) 0.0206(10) Uani 1 1 d . . . . .
H2 H 0.5639 0.6966 0.3755 0.025 Uiso 1 1 calc R U . . .
C3 C 0.7088(5) 0.6922(3) 0.2297(5) 0.0226(10) Uani 1 1 d . . . . .
H3 H 0.7805 0.7256 0.2719 0.027 Uiso 1 1 calc R U . . .
C4 C 0.7327(5) 0.6616(3) 0.1065(5) 0.0270(11) Uani 1 1 d . . . . .
H4 H 0.8221 0.6730 0.0652 0.032 Uiso 1 1 calc R U . . .
C5 C 0.6273(6) 0.6146(3) 0.0432(5) 0.0275(11) Uani 1 1 d . . . . .
H5 H 0.6421 0.5951 -0.0432 0.033 Uiso 1 1 calc R U . . .
C6 C 0.4992(5) 0.5957(3) 0.1062(5) 0.0244(10) Uani 1 1 d . . . . .
H6 H 0.4266 0.5632 0.0627 0.029 Uiso 1 1 calc R U . . .
C7 C 0.2113(5) 0.6848(2) 0.3246(5) 0.0196(9) Uani 1 1 d . . . . .
C8 C 0.2033(6) 0.7266(3) 0.4415(5) 0.0258(11) Uani 1 1 d . . . . .
H8 H 0.2476 0.7088 0.5254 0.031 Uiso 1 1 calc R U . . .
C9 C 0.1293(6) 0.7951(3) 0.4337(6) 0.0322(12) Uani 1 1 d . . . . .
H9 H 0.1223 0.8237 0.5129 0.039 Uiso 1 1 calc R U . . .
C10 C 0.0662(6) 0.8215(3) 0.3113(6) 0.0310(13) Uani 1 1 d . . . . .
H10 H 0.0193 0.8688 0.3063 0.037 Uiso 1 1 calc R U . . .
C11 C 0.0715(5) 0.7790(3) 0.1964(6) 0.0287(11) Uani 1 1 d . . . . .
H11 H 0.0263 0.7968 0.1128 0.034 Uiso 1 1 calc R U . . .
C12 C 0.1427(5) 0.7107(2) 0.2027(5) 0.0226(10) Uani 1 1 d . . . . .
H12 H 0.1446 0.6814 0.1237 0.027 Uiso 1 1 calc R U . . .
C13 C 0.4327(5) 0.3743(2) 0.1775(5) 0.0164(9) Uani 1 1 d . . . . .
C14 C 0.5543(5) 0.4238(3) 0.1880(5) 0.0218(10) Uani 1 1 d . . . . .
H14 H 0.5595 0.4615 0.2550 0.026 Uiso 1 1 calc R U . . .
C15 C 0.6669(6) 0.4180(3) 0.1007(5) 0.0267(11) Uani 1 1 d . . . . .
H15 H 0.7491 0.4517 0.1080 0.032 Uiso 1 1 calc R U . . .
C16 C 0.6598(6) 0.3636(3) 0.0034(5) 0.0287(12) Uani 1 1 d . . . . .
H16 H 0.7364 0.3603 -0.0569 0.034 Uiso 1 1 calc R U . . .
C17 C 0.5417(6) 0.3135(3) -0.0070(5) 0.0278(11) Uani 1 1 d . . . . .
H17 H 0.5389 0.2754 -0.0729 0.033 Uiso 1 1 calc R U . . .
C18 C 0.4276(5) 0.3190(3) 0.0786(5) 0.0238(10) Uani 1 1 d . . . . .
H18 H 0.3458 0.2851 0.0701 0.029 Uiso 1 1 calc R U . . .
C19 C 0.1626(5) 0.3063(2) 0.2652(5) 0.0178(9) Uani 1 1 d . . . . .
C20 C 0.2124(6) 0.2394(3) 0.3233(6) 0.0351(13) Uani 1 1 d . . . . .
H20 H 0.3088 0.2364 0.3714 0.042 Uiso 1 1 calc R U . . .
C21 C 0.1211(7) 0.1771(3) 0.3108(7) 0.0396(16) Uani 1 1 d . . . . .
H21 H 0.1552 0.1317 0.3510 0.048 Uiso 1 1 calc R U . . .
C22 C -0.0180(6) 0.1804(3) 0.2410(5) 0.0292(12) Uani 1 1 d . . . . .
H22 H -0.0792 0.1373 0.2320 0.035 Uiso 1 1 calc R U . . .
C23 C -0.0690(6) 0.2462(3) 0.1841(5) 0.0314(13) Uani 1 1 d . . . . .
H23 H -0.1657 0.2486 0.1365 0.038 Uiso 1 1 calc R U . . .
C24 C 0.0209(6) 0.3092(3) 0.1962(5) 0.0250(11) Uani 1 1 d . . . . .
H24 H -0.0149 0.3545 0.1570 0.030 Uiso 1 1 calc R U . . .
C25 C 0.3608(5) 0.3854(2) 0.4517(5) 0.0187(9) Uani 1 1 d . . . . .
C26 C 0.2713(6) 0.3878(3) 0.5643(5) 0.0237(10) Uani 1 1 d . . . . .
H26 H 0.1651 0.3932 0.5597 0.028 Uiso 1 1 calc R U . . .
C27 C 0.3687(6) 0.3807(3) 0.6841(5) 0.0304(12) Uani 1 1 d . . . . .
H27 H 0.3393 0.3801 0.7734 0.036 Uiso 1 1 calc R U . . .
C28 C 0.5183(6) 0.3746(3) 0.6457(5) 0.0307(12) Uani 1 1 d . . . . .
H28 H 0.6063 0.3696 0.7058 0.037 Uiso 1 1 calc R U . . .
C29 C 0.5147(6) 0.3772(3) 0.5035(5) 0.0253(11) Uani 1 1 d . . . . .
H29 H 0.5992 0.3741 0.4518 0.030 Uiso 1 1 calc R U . . .
C30 C 0.3886(5) 0.5760(2) 0.4869(4) 0.0173(9) Uani 1 1 d . . . . .
C31 C 0.5444(5) 0.5647(3) 0.5332(5) 0.0226(10) Uani 1 1 d . . . . .
H31 H 0.6269 0.5655 0.4789 0.027 Uiso 1 1 calc R U . . .
C32 C 0.5528(6) 0.5521(3) 0.6741(5) 0.0286(11) Uani 1 1 d . . . . .
H32 H 0.6423 0.5433 0.7305 0.034 Uiso 1 1 calc R U . . .
C33 C 0.4046(6) 0.5547(3) 0.7168(5) 0.0297(11) Uani 1 1 d . . . . .
H33 H 0.3779 0.5487 0.8064 0.036 Uiso 1 1 calc R U . . .
C34 C 0.3033(5) 0.5681(3) 0.6009(5) 0.0225(10) Uani 1 1 d . . . . .
H34 H 0.1969 0.5713 0.5998 0.027 Uiso 1 1 calc R U . . .
P1 P 0.31239(13) 0.59672(6) 0.31763(12) 0.0155(2) Uani 1 1 d . . . . .
P2 P 0.27792(13) 0.38933(6) 0.28105(12) 0.0151(2) Uani 1 1 d . . . . .
Fe1 Fe 0.42200(7) 0.47265(4) 0.57745(6) 0.01892(14) Uani 1 1 d . . . . .
Co1 Co 0.14950(5) 0.50085(4) 0.23375(5) 0.01465(11) Uani 1 1 d . . . . .
I1 I 0.07557(3) 0.50072(2) -0.02001(3) 0.02717(8) Uani 1 1 d . . . . .
I2 I -0.06503(3) 0.50784(2) 0.38808(3) 0.02345(7) Uani 1 1 d . . . . .

loop_
_atom_site_aniso_label
_atom_site_aniso_U_11
_atom_site_aniso_U_22
_atom_site_aniso_U_33
_atom_site_aniso_U_23
_atom_site_aniso_U_13
_atom_site_aniso_U_12
C1 0.015(2) 0.016(2) 0.017(2) 0.0014(18) 0.0043(18) -0.0013(17)
C2 0.021(2) 0.019(2) 0.023(3) -0.0020(18) 0.0052(19) -0.0021(18)
C3 0.017(2) 0.020(2) 0.031(3) 0.002(2) 0.0034(19) -0.0067(18)
C4 0.019(2) 0.030(3) 0.034(3) 0.007(2) 0.012(2) -0.002(2)
C5 0.029(3) 0.037(3) 0.019(3) -0.008(2) 0.012(2) -0.005(2)
C6 0.023(2) 0.027(2) 0.023(3) -0.005(2) 0.002(2) -0.006(2)
C7 0.015(2) 0.018(2) 0.027(3) -0.0017(19) 0.0052(19) -0.0052(17)
C8 0.026(3) 0.024(2) 0.029(3) -0.004(2) 0.007(2) -0.001(2)
C9 0.030(3) 0.022(2) 0.046(4) -0.011(2) 0.015(2) -0.002(2)
C10 0.023(3) 0.018(2) 0.054(4) 0.007(2) 0.021(3) 0.006(2)
C11 0.019(2) 0.028(3) 0.041(3) 0.005(2) 0.009(2) 0.001(2)
C12 0.021(2) 0.019(2) 0.027(3) 0.0008(19) 0.002(2) -0.0008(18)
C13 0.016(2) 0.018(2) 0.015(2) 0.0008(17) 0.0012(17) 0.0041(17)
C14 0.020(2) 0.024(2) 0.022(3) -0.0038(19) 0.0022(19) 0.0005(19)
C15 0.016(2) 0.038(3) 0.027(3) -0.002(2) 0.005(2) -0.002(2)
C16 0.018(2) 0.044(3) 0.024(3) -0.004(2) 0.005(2) 0.010(2)
C17 0.029(3) 0.032(3) 0.023(3) -0.008(2) 0.003(2) 0.006(2)
C18 0.024(2) 0.024(2) 0.023(3) -0.004(2) -0.001(2) 0.0025(19)
C19 0.019(2) 0.016(2) 0.019(2) 0.0015(18) 0.0044(19) -0.0007(17)
C20 0.025(3) 0.024(3) 0.055(4) 0.013(3) -0.002(3) 0.002(2)
C21 0.039(4) 0.017(2) 0.064(5) 0.013(3) 0.008(3) 0.002(2)
C22 0.040(3) 0.021(2) 0.029(3) -0.005(2) 0.013(2) -0.011(2)
C23 0.034(3) 0.029(3) 0.030(3) 0.005(2) -0.007(2) -0.014(2)
C24 0.030(3) 0.018(2) 0.025(3) 0.0062(19) -0.002(2) -0.0061(19)
C25 0.021(2) 0.017(2) 0.018(2) 0.0014(18) 0.0014(18) -0.0001(18)
C26 0.023(2) 0.025(2) 0.024(3) 0.006(2) 0.005(2) -0.0010(19)
C27 0.036(3) 0.035(3) 0.020(3) 0.010(2) 0.006(2) 0.000(2)
C28 0.030(3) 0.039(3) 0.021(3) 0.009(2) -0.004(2) 0.006(2)
C29 0.024(2) 0.033(3) 0.019(2) 0.001(2) -0.0012(19) 0.012(2)
C30 0.017(2) 0.021(2) 0.014(2) -0.0054(17) 0.0021(17) -0.0043(17)
C31 0.017(2) 0.030(3) 0.020(2) -0.002(2) 0.0024(18) -0.0068(19)
C32 0.025(2) 0.044(3) 0.017(2) -0.005(2) -0.0023(19) -0.012(2)
C33 0.034(3) 0.040(3) 0.016(2) -0.010(2) 0.008(2) -0.006(2)
C34 0.020(2) 0.028(2) 0.021(2) -0.007(2) 0.0078(19) -0.0019(19)
P1 0.0138(5) 0.0173(5) 0.0160(6) -0.0029(4) 0.0038(4) -0.0021(4)
P2 0.0138(5) 0.0160(5) 0.0155(6) 0.0007(4) 0.0012(4) 0.0005(4)
Fe1 0.0156(3) 0.0296(3) 0.0117(3) 0.0008(3) 0.0023(2) -0.0011(3)
Co1 0.0126(2) 0.0142(2) 0.0173(3) -0.0002(3) 0.00185(18) -0.0010(3)
I1 0.02964(15) 0.03257(16) 0.01871(14) 0.00556(15) -0.00142(11) -0.00638(16)
I2 0.01502(12) 0.02906(16) 0.02714(15) -0.00332(15) 0.00680(10) 0.00013(14)

loop_
_atom_type_symbol
_atom_type_description
_atom_type_scat_dispersion_real
_atom_type_scat_dispersion_imag
_atom_type_scat_source
C C 0.0033 0.0016 'International Tables Vol C Tables 4.2.6.8 and 6.1.1.4'
H H 0.0000 0.0000 'International Tables Vol C Tables 4.2.6.8 and 6.1.1.4'
P P 0.1023 0.0942 'International Tables Vol C Tables 4.2.6.8 and 6.1.1.4'
Fe Fe 0.3463 0.8444 'International Tables Vol C Tables 4.2.6.8 and 6.1.1.4'
Co Co 0.3494 0.9721 'International Tables Vol C Tables 4.2.6.8 and 6.1.1.4'
I I -0.4742 1.8119 'International Tables Vol C Tables 4.2.6.8 and 6.1.1.4'

loop_
_geom_angle_atom_site_label_1
_geom_angle_atom_site_label_2
_geom_angle_atom_site_label_3
_geom_angle
_geom_angle_site_symmetry_1
_geom_angle_site_symmetry_3
_geom_angle_publ_flag
C6 C1 C2 119.3(4) . . ?
C6 C1 P1 120.2(3) . . ?
C2 C1 P1 120.5(4) . . ?
C3 C2 C1 120.2(4) . . ?
C3 C2 H2 119.9 . . ?
C1 C2 H2 119.9 . . ?
C4 C3 C2 120.2(4) . . ?
C4 C3 H3 119.9 . . ?
C2 C3 H3 119.9 . . ?
C3 C4 C5 120.2(5) . . ?
C3 C4 H4 119.9 . . ?
C5 C4 H4 119.9 . . ?
C4 C5 C6 119.9(5) . . ?
C4 C5 H5 120.0 . . ?
C6 C5 H5 120.0 . . ?
C1 C6 C5 120.1(4) . . ?
C1 C6 H6 120.0 . . ?
C5 C6 H6 120.0 . . ?
C12 C7 C8 119.8(4) . . ?
C12 C7 P1 116.1(4) . . ?
C8 C7 P1 124.1(4) . . ?
C7 C8 C9 119.2(5) . . ?
C7 C8 H8 120.4 . . ?
C9 C8 H8 120.4 . . ?
C10 C9 C8 120.5(5) . . ?
C10 C9 H9 119.7 . . ?
C8 C9 H9 119.7 . . ?
C11 C10 C9 120.0(5) . . ?
C11 C10 H10 120.0 . . ?
C9 C10 H10 120.0 . . ?
C10 C11 C12 120.2(5) . . ?
C10 C11 H11 119.9 . . ?
C12 C11 H11 119.9 . . ?
C11 C12 C7 120.3(5) . . ?
C11 C12 H12 119.9 . . ?
C7 C12 H12 119.9 . . ?
C18 C13 C14 119.0(4) . . ?
C18 C13 P2 121.8(4) . . ?
C14 C13 P2 118.9(4) . . ?
C15 C14 C13 120.1(4) . . ?
C15 C14 H14 120.0 . . ?
C13 C14 H14 120.0 . . ?
C16 C15 C14 120.2(5) . . ?
C16 C15 H15 119.9 . . ?
C14 C15 H15 119.9 . . ?
C15 C16 C17 120.5(5) . . ?
C15 C16 H16 119.8 . . ?
C17 C16 H16 119.8 . . ?
C16 C17 C18 120.1(5) . . ?
C16 C17 H17 120.0 . . ?
C18 C17 H17 120.0 . . ?
C17 C18 C13 120.2(4) . . ?
C17 C18 H18 119.9 . . ?
C13 C18 H18 119.9 . . ?
C24 C19 C20 118.9(4) . . ?
C24 C19 P2 119.8(3) . . ?
C20 C19 P2 121.2(4) . . ?
C21 C20 C19 119.9(5) . . ?
C21 C20 H20 120.0 . . ?
C19 C20 H20 120.0 . . ?
C22 C21 C20 120.7(5) . . ?
C22 C21 H21 119.7 . . ?
C20 C21 H21 119.7 . . ?
C21 C22 C23 120.0(5) . . ?
C21 C22 H22 120.0 . . ?
C23 C22 H22 120.0 . . ?
C22 C23 C24 120.0(5) . . ?
C22 C23 H23 120.0 . . ?
C24 C23 H23 120.0 . . ?
C19 C24 C23 120.5(5) . . ?
C19 C24 H24 119.8 . . ?
C23 C24 H24 119.8 . . ?
C26 C25 C29 107.5(4) . . ?
C26 C25 P2 121.9(3) . . ?
C29 C25 P2 130.5(4) . . ?
C26 C25 Fe1 68.6(3) . . ?
C29 C25 Fe1 70.2(3) . . ?
P2 C25 Fe1 127.8(2) . . ?
C27 C26 C25 108.3(4) . . ?
C27 C26 Fe1 70.1(3) . . ?
C25 C26 Fe1 70.4(3) . . ?
C27 C26 H26 125.9 . . ?
C25 C26 H26 125.9 . . ?
Fe1 C26 H26 125.2 . . ?
C26 C27 C28 107.5(5) . . ?
C26 C27 Fe1 69.1(3) . . ?
C28 C27 Fe1 70.0(3) . . ?
C26 C27 H27 126.2 . . ?
C28 C27 H27 126.2 . . ?
Fe1 C27 H27 126.2 . . ?
C29 C28 C27 108.9(4) . . ?
C29 C28 Fe1 70.5(3) . . ?
C27 C28 Fe1 69.4(3) . . ?
C29 C28 H28 125.5 . . ?
C27 C28 H28 125.5 . . ?
Fe1 C28 H28 126.1 . . ?
C28 C29 C25 107.7(5) . . ?
C28 C29 Fe1 69.3(3) . . ?
C25 C29 Fe1 69.1(3) . . ?
C28 C29 H29 126.1 . . ?
C25 C29 H29 126.1 . . ?
Fe1 C29 H29 126.9 . . ?
C34 C30 C31 107.2(4) . . ?
C34 C30 P1 125.6(3) . . ?
C31 C30 P1 127.2(4) . . ?
C34 C30 Fe1 68.4(3) . . ?
C31 C30 Fe1 68.6(3) . . ?
P1 C30 Fe1 128.3(2) . . ?
C32 C31 C30 107.9(4) . . ?
C32 C31 Fe1 69.0(3) . . ?
C30 C31 Fe1 70.6(3) . . ?
C32 C31 H31 126.0 . . ?
C30 C31 H31 126.0 . . ?
Fe1 C31 H31 125.9 . . ?
C31 C32 C33 108.5(4) . . ?
C31 C32 Fe1 70.4(3) . . ?
C33 C32 Fe1 69.9(3) . . ?
C31 C32 H32 125.7 . . ?
C33 C32 H32 125.7 . . ?
Fe1 C32 H32 125.6 . . ?
C32 C33 C34 107.7(4) . . ?
C32 C33 Fe1 69.3(3) . . ?
C34 C33 Fe1 69.6(3) . . ?
C32 C33 H33 126.1 . . ?
C34 C33 H33 126.1 . . ?
Fe1 C33 H33 126.5 . . ?
C33 C34 C30 108.6(4) . . ?
C33 C34 Fe1 69.6(3) . . ?
C30 C34 Fe1 71.1(3) . . ?
C33 C34 H34 125.7 . . ?
C30 C34 H34 125.7 . . ?
Fe1 C34 H34 125.1 . . ?
C30 P1 C7 107.0(2) . . ?
C30 P1 C1 103.8(2) . . ?
C7 P1 C1 101.6(2) . . ?
C30 P1 Co1 110.53(15) . . ?
C7 P1 Co1 110.95(15) . . ?
C1 P1 Co1 121.76(15) . . ?
C25 P2 C13 105.1(2) . . ?
C25 P2 C19 103.5(2) . . ?
C13 P2 C19 106.3(2) . . ?
C25 P2 Co1 112.31(15) . . ?
C13 P2 Co1 113.39(15) . . ?
C19 P2 Co1 115.25(15) . . ?
C26 Fe1 C32 155.3(2) . . ?
C26 Fe1 C33 120.0(2) . . ?
C32 Fe1 C33 40.8(2) . . ?
C26 Fe1 C34 107.16(19) . . ?
C32 Fe1 C34 68.6(2) . . ?
C33 Fe1 C34 40.8(2) . . ?
C26 Fe1 C27 40.8(2) . . ?
C32 Fe1 C27 118.2(2) . . ?
C33 Fe1 C27 101.5(2) . . ?
C34 Fe1 C27 118.5(2) . . ?
C26 Fe1 C31 162.58(19) . . ?
C32 Fe1 C31 40.6(2) . . ?
C33 Fe1 C31 68.5(2) . . ?
C34 Fe1 C31 68.56(19) . . ?
C27 Fe1 C31 156.4(2) . . ?
C26 Fe1 C28 68.3(2) . . ?
C32 Fe1 C28 104.0(2) . . ?
C33 Fe1 C28 116.8(2) . . ?
C34 Fe1 C28 153.1(2) . . ?
C27 Fe1 C28 40.6(2) . . ?
C31 Fe1 C28 123.4(2) . . ?
C26 Fe1 C25 40.98(19) . . ?
C32 Fe1 C25 159.7(2) . . ?
C33 Fe1 C25 159.5(2) . . ?
C34 Fe1 C25 126.92(19) . . ?
C27 Fe1 C25 68.6(2) . . ?
C31 Fe1 C25 127.26(19) . . ?
C28 Fe1 C25 68.02(19) . . ?
C26 Fe1 C29 68.5(2) . . ?
C32 Fe1 C29 121.5(2) . . ?
C33 Fe1 C29 154.0(2) . . ?
C34 Fe1 C29 165.07(19) . . ?
C27 Fe1 C29 68.2(2) . . ?
C31 Fe1 C29 111.0(2) . . ?
C28 Fe1 C29 40.1(2) . . ?
C25 Fe1 C29 40.62(18) . . ?
C26 Fe1 C30 125.18(19) . . ?
C32 Fe1 C30 68.35(19) . . ?
C33 Fe1 C30 68.3(2) . . ?
C34 Fe1 C30 40.48(18) . . ?
C27 Fe1 C30 156.9(2) . . ?
C31 Fe1 C30 40.79(17) . . ?
C28 Fe1 C30 162.6(2) . . ?
C25 Fe1 C30 113.57(17) . . ?
C29 Fe1 C30 129.51(19) . . ?
P2 Co1 P1 106.31(5) . . ?
P2 Co1 I2 107.41(4) . . ?
P1 Co1 I2 102.70(4) . . ?
P2 Co1 I1 106.19(4) . . ?
P1 Co1 I1 116.70(4) . . ?
I2 Co1 I1 116.82(2) . . ?

loop_
_geom_bond_atom_site_label_1
_geom_bond_atom_site_label_2
_geom_bond_distance
_geom_bond_site_symmetry_2
_geom_bond_publ_flag
C1 C6 1.384(7) . ?
C1 C2 1.394(6) . ?
C1 P1 1.831(5) . ?
C2 C3 1.379(6) . ?
C2 H2 0.9500 . ?
C3 C4 1.379(7) . ?
C3 H3 0.9500 . ?
C4 C5 1.379(7) . ?
C4 H4 0.9500 . ?
C5 C6 1.392(7) . ?
C5 H5 0.9500 . ?
C6 H6 0.9500 . ?
C7 C12 1.394(7) . ?
C7 C8 1.395(7) . ?
C7 P1 1.830(5) . ?
C8 C9 1.400(7) . ?
C8 H8 0.9500 . ?
C9 C10 1.384(8) . ?
C9 H9 0.9500 . ?
C10 C11 1.383(8) . ?
C10 H10 0.9500 . ?
C11 C12 1.385(7) . ?
C11 H11 0.9500 . ?
C12 H12 0.9500 . ?
C13 C18 1.401(6) . ?
C13 C14 1.402(7) . ?
C13 P2 1.813(5) . ?
C14 C15 1.389(7) . ?
C14 H14 0.9500 . ?
C15 C16 1.377(7) . ?
C15 H15 0.9500 . ?
C16 C17 1.384(7) . ?
C16 H16 0.9500 . ?
C17 C18 1.386(7) . ?
C17 H17 0.9500 . ?
C18 H18 0.9500 . ?
C19 C24 1.388(6) . ?
C19 C20 1.395(7) . ?
C19 P2 1.816(5) . ?
C20 C21 1.386(8) . ?
C20 H20 0.9500 . ?
C21 C22 1.372(8) . ?
C21 H21 0.9500 . ?
C22 C23 1.375(8) . ?
C22 H22 0.9500 . ?
C23 C24 1.389(7) . ?
C23 H23 0.9500 . ?
C24 H24 0.9500 . ?
C25 C26 1.432(7) . ?
C25 C29 1.433(6) . ?
C25 P2 1.798(5) . ?
C25 Fe1 2.057(5) . ?
C26 C27 1.422(7) . ?
C26 Fe1 2.034(5) . ?
C26 H26 0.9500 . ?
C27 C28 1.423(8) . ?
C27 Fe1 2.047(5) . ?
C27 H27 0.9500 . ?
C28 C29 1.416(7) . ?
C28 Fe1 2.056(5) . ?
C28 H28 0.9500 . ?
C29 Fe1 2.071(5) . ?
C29 H29 0.9500 . ?
C30 C34 1.427(7) . ?
C30 C31 1.441(6) . ?
C30 P1 1.804(5) . ?
C30 Fe1 2.081(5) . ?
C31 C32 1.419(7) . ?
C31 Fe1 2.055(5) . ?
C31 H31 0.9500 . ?
C32 C33 1.424(7) . ?
C32 Fe1 2.037(5) . ?
C32 H32 0.9500 . ?
C33 C34 1.425(7) . ?
C33 Fe1 2.044(5) . ?
C33 H33 0.9500 . ?
C34 Fe1 2.044(5) . ?
C34 H34 0.9500 . ?
P1 Co1 2.3648(13) . ?
P2 Co1 2.3423(13) . ?
Co1 I2 2.5581(6) . ?
Co1 I1 2.5596(6) . ?

loop_
_geom_torsion_atom_site_label_1
_geom_torsion_atom_site_label_2
_geom_torsion_atom_site_label_3
_geom_torsion_atom_site_label_4
_geom_torsion
_geom_torsion_site_symmetry_1
_geom_torsion_site_symmetry_2
_geom_torsion_site_symmetry_3
_geom_torsion_site_symmetry_4
_geom_torsion_publ_flag
C6 C1 C2 C3 -3.9(7) . . . . ?
P1 C1 C2 C3 176.9(4) . . . . ?
C1 C2 C3 C4 1.6(7) . . . . ?
C2 C3 C4 C5 1.6(7) . . . . ?
C3 C4 C5 C6 -2.5(8) . . . . ?
C2 C1 C6 C5 3.0(7) . . . . ?
P1 C1 C6 C5 -177.7(4) . . . . ?
C4 C5 C6 C1 0.2(8) . . . . ?
C12 C7 C8 C9 -1.6(7) . . . . ?
P1 C7 C8 C9 176.7(4) . . . . ?
C7 C8 C9 C10 -0.7(7) . . . . ?
C8 C9 C10 C11 2.2(8) . . . . ?
C9 C10 C11 C12 -1.3(8) . . . . ?
C10 C11 C12 C7 -1.0(7) . . . . ?
C8 C7 C12 C11 2.5(7) . . . . ?
P1 C7 C12 C11 -176.0(4) . . . . ?
C18 C13 C14 C15 0.4(7) . . . . ?
P2 C13 C14 C15 -173.6(4) . . . . ?
C13 C14 C15 C16 0.0(7) . . . . ?
C14 C15 C16 C17 -0.9(8) . . . . ?
C15 C16 C17 C18 1.5(8) . . . . ?
C16 C17 C18 C13 -1.2(7) . . . . ?
C14 C13 C18 C17 0.2(7) . . . . ?
P2 C13 C18 C17 174.0(4) . . . . ?
C24 C19 C20 C21 0.4(9) . . . . ?
P2 C19 C20 C21 179.2(5) . . . . ?
C19 C20 C21 C22 0.4(10) . . . . ?
C20 C21 C22 C23 -0.9(9) . . . . ?
C21 C22 C23 C24 0.6(9) . . . . ?
C20 C19 C24 C23 -0.7(8) . . . . ?
P2 C19 C24 C23 -179.5(4) . . . . ?
C22 C23 C24 C19 0.2(8) . . . . ?
C29 C25 C26 C27 -0.4(6) . . . . ?
P2 C25 C26 C27 177.8(3) . . . . ?
Fe1 C25 C26 C27 -60.1(4) . . . . ?
C29 C25 C26 Fe1 59.7(3) . . . . ?
P2 C25 C26 Fe1 -122.1(3) . . . . ?
C25 C26 C27 C28 0.6(6) . . . . ?
Fe1 C26 C27 C28 -59.7(4) . . . . ?
C25 C26 C27 Fe1 60.3(3) . . . . ?
C26 C27 C28 C29 -0.5(6) . . . . ?
Fe1 C27 C28 C29 -59.6(4) . . . . ?
C26 C27 C28 Fe1 59.1(4) . . . . ?
C27 C28 C29 C25 0.2(6) . . . . ?
Fe1 C28 C29 C25 -58.7(3) . . . . ?
C27 C28 C29 Fe1 58.9(4) . . . . ?
C26 C25 C29 C28 0.1(6) . . . . ?
P2 C25 C29 C28 -177.8(4) . . . . ?
Fe1 C25 C29 C28 58.8(4) . . . . ?
C26 C25 C29 Fe1 -58.7(3) . . . . ?
P2 C25 C29 Fe1 123.3(4) . . . . ?
C34 C30 C31 C32 -1.5(5) . . . . ?
P1 C30 C31 C32 178.2(4) . . . . ?
Fe1 C30 C31 C32 -59.1(3) . . . . ?
C34 C30 C31 Fe1 57.7(3) . . . . ?
P1 C30 C31 Fe1 -122.6(4) . . . . ?
C30 C31 C32 C33 0.4(5) . . . . ?
Fe1 C31 C32 C33 -59.7(3) . . . . ?
C30 C31 C32 Fe1 60.1(3) . . . . ?
C31 C32 C33 C34 0.8(6) . . . . ?
Fe1 C32 C33 C34 -59.2(3) . . . . ?
C31 C32 C33 Fe1 60.0(3) . . . . ?
C32 C33 C34 C30 -1.7(6) . . . . ?
Fe1 C33 C34 C30 -60.7(3) . . . . ?
C32 C33 C34 Fe1 59.0(3) . . . . ?
C31 C30 C34 C33 1.9(5) . . . . ?
P1 C30 C34 C33 -177.8(3) . . . . ?
Fe1 C30 C34 C33 59.8(3) . . . . ?
C31 C30 C34 Fe1 -57.8(3) . . . . ?
P1 C30 C34 Fe1 122.5(4) . . . . ?
C34 C30 P1 C7 58.1(4) . . . . ?
C31 C30 P1 C7 -121.6(4) . . . . ?
Fe1 C30 P1 C7 147.4(3) . . . . ?
C34 C30 P1 C1 165.0(4) . . . . ?
C31 C30 P1 C1 -14.6(5) . . . . ?
Fe1 C30 P1 C1 -105.6(3) . . . . ?
C34 C30 P1 Co1 -62.8(4) . . . . ?
C31 C30 P1 Co1 117.5(4) . . . . ?
Fe1 C30 P1 Co1 26.5(3) . . . . ?
C12 C7 P1 C30 -179.7(3) . . . . ?
C8 C7 P1 C30 1.9(5) . . . . ?
C12 C7 P1 C1 71.8(4) . . . . ?
C8 C7 P1 C1 -106.6(4) . . . . ?
C12 C7 P1 Co1 -59.0(4) . . . . ?
C8 C7 P1 Co1 122.6(4) . . . . ?
C6 C1 P1 C30 133.7(4) . . . . ?
C2 C1 P1 C30 -47.1(4) . . . . ?
C6 C1 P1 C7 -115.4(4) . . . . ?
C2 C1 P1 C7 63.9(4) . . . . ?
C6 C1 P1 Co1 8.5(5) . . . . ?
C2 C1 P1 Co1 -172.3(3) . . . . ?
C26 C25 P2 C13 -173.9(4) . . . . ?
C29 C25 P2 C13 3.8(5) . . . . ?
Fe1 C25 P2 C13 99.5(3) . . . . ?
C26 C25 P2 C19 -62.6(4) . . . . ?
C29 C25 P2 C19 115.1(5) . . . . ?
Fe1 C25 P2 C19 -149.2(3) . . . . ?
C26 C25 P2 Co1 62.4(4) . . . . ?
C29 C25 P2 Co1 -120.0(4) . . . . ?
Fe1 C25 P2 Co1 -24.2(3) . . . . ?
C18 C13 P2 C25 126.4(4) . . . . ?
C14 C13 P2 C25 -59.8(4) . . . . ?
C18 C13 P2 C19 17.0(4) . . . . ?
C14 C13 P2 C19 -169.2(4) . . . . ?
C18 C13 P2 Co1 -110.6(4) . . . . ?
C14 C13 P2 Co1 63.2(4) . . . . ?
C24 C19 P2 C25 139.2(4) . . . . ?
C20 C19 P2 C25 -39.6(5) . . . . ?
C24 C19 P2 C13 -110.4(4) . . . . ?
C20 C19 P2 C13 70.8(5) . . . . ?
C24 C19 P2 Co1 16.1(5) . . . . ?
C20 C19 P2 Co1 -162.7(4) . . . . ?
